data_4518903
loop_
_publ_author_name
'Wu, Cunluo'
'Bian, Qilong'
'Ding, Tao'
'Tang, Mingming'
'Zhang, Wenkai'
'Xu, Yuanqing'
'Liu, Baoying'
'Xu, Hao'
'Li, Hai-Bei'
'Fu, Hua'

_publ_section_title
;
 Photoinduced Iron-Catalyzed ipso-Nitration of Aryl Halides via
 Single-Electron Transfer
;
_journal_name_full 'ACS Catalysis'
_journal_page_first 9561
_journal_page_last 9568
_journal_paper_doi 10.1021/acscatal.1c02272
_journal_year 2021
_chemical_formula_moiety 'C8 H6 N2 O2'
_chemical_formula_sum 'C8 H6 N2 O2'
_chemical_formula_weight 162.15
_space_group_crystal_system monoclinic
_space_group_IT_number 14
_space_group_name_Hall '-P 2ybc'
_space_group_name_H-M_alt 'P 1 21/c 1'
_atom_sites_solution_hydrogens geom
_atom_sites_solution_primary dual
_audit_creation_date 2021-01-30
_audit_creation_method
;
Olex2 1.2
(compiled 2018.05.29 svn.r3508 for OlexSys, GUI svn.r5506)
;
_cell_angle_alpha 90
_cell_angle_beta 99.991(8)
_cell_angle_gamma 90
_cell_formula_units_Z 4
_cell_length_a 8.4501(15)
_cell_length_b 5.9208(10)
_cell_length_c 15.748(3)
_cell_measurement_reflns_used 4663
_cell_measurement_temperature 298.15
_cell_measurement_theta_max 68.23
_cell_measurement_theta_min 5.32
_cell_volume 775.9(2)
_computing_cell_refinement 'SAINT V8.38A (?, 2016)'
_computing_data_reduction 'SAINT V8.38A (?, 2016)'
_computing_molecular_graphics 'Olex2 (Dolomanov et al., 2009)'
_computing_publication_material 'Olex2 (Dolomanov et al., 2009)'
_computing_structure_refinement 'ShelXL (Sheldrick, 2015)'
_computing_structure_solution 'ShelXT (Sheldrick, 2015)'
_diffrn_ambient_temperature 298.15
_diffrn_measured_fraction_theta_full 0.984
_diffrn_measured_fraction_theta_max 0.984
_diffrn_measurement_device_type 'Bruker APEX-II CCD'
_diffrn_measurement_method '\f and \w scans'
_diffrn_radiation_type CuK\a
_diffrn_radiation_wavelength 1.54178
_diffrn_reflns_av_R_equivalents 0.0282
_diffrn_reflns_av_unetI/netI 0.0249
_diffrn_reflns_Laue_measured_fraction_full 0.984
_diffrn_reflns_Laue_measured_fraction_max 0.984
_diffrn_reflns_limit_h_max 9
_diffrn_reflns_limit_h_min -10
_diffrn_reflns_limit_k_max 7
_diffrn_reflns_limit_k_min -6
_diffrn_reflns_limit_l_max 18
_diffrn_reflns_limit_l_min -18
_diffrn_reflns_number 5543
_diffrn_reflns_point_group_measured_fraction_full 0.984
_diffrn_reflns_point_group_measured_fraction_max 0.984
_diffrn_reflns_theta_full 67.679
_diffrn_reflns_theta_max 68.221
_diffrn_reflns_theta_min 5.315
_diffrn_standards_number 0
_exptl_absorpt_coefficient_mu 0.865
_exptl_absorpt_correction_type none
_exptl_crystal_colour 'clear light colourless'
_exptl_crystal_colour_lustre clear
_exptl_crystal_colour_modifier light
_exptl_crystal_colour_primary colourless
_exptl_crystal_density_diffrn 1.388
_exptl_crystal_description block
_exptl_crystal_F_000 336
_exptl_crystal_size_max 0.17
_exptl_crystal_size_mid 0.14
_exptl_crystal_size_min 0.12
_refine_diff_density_max 0.250
_refine_diff_density_min -0.412
_refine_diff_density_rms 0.109
_refine_ls_extinction_method none
_refine_ls_goodness_of_fit_ref 1.094
_refine_ls_hydrogen_treatment constr
_refine_ls_matrix_type full
_refine_ls_number_parameters 109
_refine_ls_number_reflns 1397
_refine_ls_number_restraints 0
_refine_ls_restrained_S_all 1.094
_refine_ls_R_factor_all 0.0598
_refine_ls_R_factor_gt 0.0579
_refine_ls_shift/su_max 0.000
_refine_ls_shift/su_mean 0.000
_refine_ls_structure_factor_coef Fsqd
_refine_ls_weighting_details 'w=1/[\s^2^(Fo^2^)+(0.0948P)^2^+0.1090P] where P=(Fo^2^+2Fc^2^)/3'
_refine_ls_weighting_scheme calc
_refine_ls_wR_factor_gt 0.1499
_refine_ls_wR_factor_ref 0.1529
_reflns_Friedel_coverage 0.000
_reflns_number_gt 1305
_reflns_number_total 1397
_reflns_threshold_expression 'I > 2\s(I)'
_cod_data_source_file cs1c02272_si_002.cif
_cod_data_source_block 1
_cod_database_code 4518903
_shelx_shelxl_version_number 2018/3
_shelx_space_group_comment
;
The symmetry employed for this shelxl refinement is uniquely defined
by the following loop, which should always be used as a source of
symmetry information in preference to the above space-group names.
They are only intended as comments.
;
_shelx_estimated_absorpt_t_max 0.903
_shelx_estimated_absorpt_t_min 0.867
_olex2_refinement_description
;
1. Fixed Uiso
 At 1.2 times of:
  All C(H) groups, All C(H,H) groups
2.a Secondary CH2 refined with riding coordinates:
 C2(H2A,H2B)
2.b Aromatic/amide H refined with riding coordinates:
 C4(H4), C5(H5), C7(H7), C8(H8)
;
_olex2_submission_special_instructions 'No special instructions were received'

loop_
_space_group_symop_operation_xyz
'x, y, z'
'-x, y+1/2, -z+1/2'
'-x, -y, -z'
'x, -y-1/2, z-1/2'

loop_
_atom_site_label
_atom_site_type_symbol
_atom_site_fract_x
_atom_site_fract_y
_atom_site_fract_z
_atom_site_U_iso_or_equiv
_atom_site_adp_type
_atom_site_occupancy
_atom_site_site_symmetry_order
_atom_site_calc_flag
_atom_site_refinement_flags_posn
_atom_site_refinement_flags_adp
_atom_site_refinement_flags_occupancy
_atom_site_disorder_assembly
_atom_site_disorder_group
C1 C 0.4216(2) 0.1721(3) 0.33523(10) 0.0613(4) Uani 1 1 d . . . . .
C2 C 0.3093(2) 0.3599(4) 0.32688(11) 0.0729(6) Uani 1 1 d . . . . .
H2A H 0.209621 0.312475 0.291102 0.088 Uiso 1 1 calc R . . . .
H2B H 0.352990 0.482496 0.297244 0.088 Uiso 1 1 calc R . . . .
C3 C 0.27216(16) 0.4481(3) 0.41127(9) 0.0493(4) Uani 1 1 d . . . . .
C4 C 0.31053(19) 0.3304(3) 0.48815(9) 0.0545(4) Uani 1 1 d . . . . .
H4 H 0.364906 0.193618 0.489247 0.065 Uiso 1 1 calc R . . . .
C5 C 0.26896(19) 0.4140(3) 0.56322(9) 0.0537(4) Uani 1 1 d . . . . .
H5 H 0.294036 0.334511 0.614733 0.064 Uiso 1 1 calc R . . . .
C6 C 0.18989(16) 0.6169(2) 0.56001(8) 0.0472(4) Uani 1 1 d . . . . .
C7 C 0.15222(19) 0.7398(3) 0.48467(10) 0.0549(4) Uani 1 1 d . . . . .
H7 H 0.100188 0.878373 0.484127 0.066 Uiso 1 1 calc R . . . .
C8 C 0.19333(19) 0.6529(3) 0.41051(9) 0.0561(4) Uani 1 1 d . . . . .
H8 H 0.167778 0.733004 0.359146 0.067 Uiso 1 1 calc R . . . .
N1 N 0.14229(17) 0.7066(2) 0.63854(8) 0.0595(4) Uani 1 1 d . . . . .
N2 N 0.5086(2) 0.0257(3) 0.34213(11) 0.0828(5) Uani 1 1 d . . . . .
O1 O 0.07803(18) 0.8907(2) 0.63621(9) 0.0829(5) Uani 1 1 d . . . . .
O2 O 0.1666(2) 0.5924(3) 0.70328(8) 0.0933(5) Uani 1 1 d . . . . .

loop_
_atom_site_aniso_label
_atom_site_aniso_U_11
_atom_site_aniso_U_22
_atom_site_aniso_U_33
_atom_site_aniso_U_23
_atom_site_aniso_U_13
_atom_site_aniso_U_12
C1 0.0631(9) 0.0750(11) 0.0481(8) -0.0065(7) 0.0161(7) 0.0032(8)
C2 0.0862(12) 0.0887(13) 0.0464(9) 0.0044(8) 0.0184(8) 0.0247(10)
C3 0.0505(7) 0.0558(8) 0.0422(7) 0.0028(6) 0.0100(5) 0.0008(6)
C4 0.0666(9) 0.0490(8) 0.0482(8) 0.0037(6) 0.0108(6) 0.0105(6)
C5 0.0671(9) 0.0535(8) 0.0396(7) 0.0071(6) 0.0068(6) 0.0073(7)
C6 0.0489(7) 0.0510(8) 0.0410(8) -0.0028(5) 0.0061(5) -0.0009(6)
C7 0.0629(8) 0.0492(8) 0.0525(8) 0.0058(6) 0.0099(6) 0.0107(6)
C8 0.0651(9) 0.0588(9) 0.0449(8) 0.0131(6) 0.0110(6) 0.0077(7)
N1 0.0649(8) 0.0681(9) 0.0443(7) -0.0058(6) 0.0059(5) 0.0076(6)
N2 0.0859(11) 0.0917(12) 0.0737(11) -0.0059(8) 0.0216(8) 0.0232(10)
O1 0.1016(10) 0.0801(9) 0.0673(8) -0.0121(6) 0.0158(7) 0.0331(7)
O2 0.1407(13) 0.0992(11) 0.0415(7) 0.0048(6) 0.0202(7) 0.0324(9)

loop_
_atom_type_symbol
_atom_type_description
_atom_type_scat_dispersion_real
_atom_type_scat_dispersion_imag
_atom_type_scat_source
C C 0.0181 0.0091 'International Tables Vol C Tables 4.2.6.8 and 6.1.1.4'
H H 0.0000 0.0000 'International Tables Vol C Tables 4.2.6.8 and 6.1.1.4'
N N 0.0311 0.0180 'International Tables Vol C Tables 4.2.6.8 and 6.1.1.4'
O O 0.0492 0.0322 'International Tables Vol C Tables 4.2.6.8 and 6.1.1.4'

loop_
_geom_angle_atom_site_label_1
_geom_angle_atom_site_label_2
_geom_angle_atom_site_label_3
_geom_angle
_geom_angle_site_symmetry_1
_geom_angle_site_symmetry_3
_geom_angle_publ_flag
N2 C1 C2 179.6(2) . . ?
C1 C2 H2A 108.6 . . ?
C1 C2 H2B 108.6 . . ?
C1 C2 C3 114.64(14) . . ?
H2A C2 H2B 107.6 . . ?
C3 C2 H2A 108.6 . . ?
C3 C2 H2B 108.6 . . ?
C4 C3 C2 122.83(14) . . ?
C8 C3 C2 117.96(13) . . ?
C8 C3 C4 119.20(13) . . ?
C3 C4 H4 119.6 . . ?
C5 C4 C3 120.78(14) . . ?
C5 C4 H4 119.6 . . ?
C4 C5 H5 120.8 . . ?
C6 C5 C4 118.47(13) . . ?
C6 C5 H5 120.8 . . ?
C5 C6 C7 122.11(13) . . ?
C5 C6 N1 119.33(13) . . ?
C7 C6 N1 118.56(13) . . ?
C6 C7 H7 120.7 . . ?
C8 C7 C6 118.56(14) . . ?
C8 C7 H7 120.7 . . ?
C3 C8 H8 119.6 . . ?
C7 C8 C3 120.88(13) . . ?
C7 C8 H8 119.6 . . ?
O1 N1 C6 119.09(13) . . ?
O2 N1 C6 118.49(14) . . ?
O2 N1 O1 122.41(14) . . ?

loop_
_geom_bond_atom_site_label_1
_geom_bond_atom_site_label_2
_geom_bond_distance
_geom_bond_site_symmetry_2
_geom_bond_publ_flag
C1 C2 1.453(3) . ?
C1 N2 1.130(2) . ?
C2 H2A 0.9700 . ?
C2 H2B 0.9700 . ?
C2 C3 1.511(2) . ?
C3 C4 1.386(2) . ?
C3 C8 1.383(2) . ?
C4 H4 0.9300 . ?
C4 C5 1.382(2) . ?
C5 H5 0.9300 . ?
C5 C6 1.371(2) . ?
C6 C7 1.381(2) . ?
C6 N1 1.4649(19) . ?
C7 H7 0.9300 . ?
C7 C8 1.375(2) . ?
C8 H8 0.9300 . ?
N1 O1 1.2156(19) . ?
N1 O2 1.2109(19) . ?

loop_
_geom_torsion_atom_site_label_1
_geom_torsion_atom_site_label_2
_geom_torsion_atom_site_label_3
_geom_torsion_atom_site_label_4
_geom_torsion
_geom_torsion_site_symmetry_1
_geom_torsion_site_symmetry_2
_geom_torsion_site_symmetry_3
_geom_torsion_site_symmetry_4
_geom_torsion_publ_flag
C1 C2 C3 C4 -14.3(3) . . . . ?
C1 C2 C3 C8 167.11(16) . . . . ?
C2 C3 C4 C5 -177.63(15) . . . . ?
C2 C3 C8 C7 178.28(15) . . . . ?
C3 C4 C5 C6 -0.5(2) . . . . ?
C4 C3 C8 C7 -0.3(2) . . . . ?
C4 C5 C6 C7 -0.6(2) . . . . ?
C4 C5 C6 N1 178.96(13) . . . . ?
C5 C6 C7 C8 1.1(2) . . . . ?
C5 C6 N1 O1 177.06(14) . . . . ?
C5 C6 N1 O2 -4.0(2) . . . . ?
C6 C7 C8 C3 -0.7(2) . . . . ?
C7 C6 N1 O1 -3.4(2) . . . . ?
C7 C6 N1 O2 175.58(15) . . . . ?
C8 C3 C4 C5 0.9(2) . . . . ?
N1 C6 C7 C8 -178.40(13) . . . . ?
